data_4326307
loop_
_publ_author_name
'Wassim Maalej'
'Serge Vilminot'
'Gilles Andr\'e'
'Zakaria Elaoud'
'Tahar Mhiri'
'Mohamedally Kurmoo'

_publ_section_title
;
 Existence of Two Concomitant Magnetic Structures Below TN\'eelfor the
 Natrochalcite, NaFeII2(H3O2)(MoO4)2
;
_journal_name_full 'Inorganic Chemistry'
_journal_page_first 9191
_journal_page_last 9199
_journal_paper_doi 10.1021/ic2015308
_journal_volume 50
_journal_year 2011
_chemical_formula_sum 'Fe2 H3 Mo2 Na O10'
_chemical_formula_weight 489.59
_chemical_name_systematic
; 
 ? 
;
_space_group_IT_number 12
_symmetry_cell_setting monoclinic
_symmetry_space_group_name_Hall '-C 2y'
_symmetry_space_group_name_H-M 'C 1 2/m 1'
_atom_sites_solution_hydrogens geom
_atom_sites_solution_primary direct
_atom_sites_solution_secondary difmap
_audit_creation_method SHELXL-97
_cell_angle_alpha 90.00
_cell_angle_beta 116.008(3)
_cell_angle_gamma 90.00
_cell_formula_units_Z 2
_cell_length_a 9.4863(13)
_cell_length_b 6.3903(8)
_cell_length_c 7.6386(8)
_cell_measurement_temperature 173(2)
_cell_volume 416.16(9)
_computing_structure_refinement 'SHELXL-97 (Sheldrick, 1997)'
_computing_structure_solution 'SHELXS-97 (Sheldrick, 1990)'
_diffrn_ambient_temperature 173(2)
_diffrn_measured_fraction_theta_full 0.998
_diffrn_measured_fraction_theta_max 0.998
_diffrn_radiation_monochromator graphite
_diffrn_radiation_source 'fine-focus sealed tube'
_diffrn_radiation_type MoK\a
_diffrn_radiation_wavelength 0.71073
_diffrn_reflns_av_R_equivalents 0.0341
_diffrn_reflns_av_sigmaI/netI 0.0285
_diffrn_reflns_limit_h_max 12
_diffrn_reflns_limit_h_min -12
_diffrn_reflns_limit_k_max 7
_diffrn_reflns_limit_k_min -8
_diffrn_reflns_limit_l_max 10
_diffrn_reflns_limit_l_min -9
_diffrn_reflns_number 2319
_diffrn_reflns_theta_full 27.96
_diffrn_reflns_theta_max 27.96
_diffrn_reflns_theta_min 2.97
_exptl_absorpt_coefficient_mu 6.451
_exptl_crystal_density_diffrn 3.907
_exptl_crystal_F_000 460
_refine_diff_density_max 0.531
_refine_diff_density_min -0.679
_refine_diff_density_rms 0.148
_refine_ls_extinction_method none
_refine_ls_goodness_of_fit_ref 1.071
_refine_ls_hydrogen_treatment mixed
_refine_ls_matrix_type full
_refine_ls_number_parameters 48
_refine_ls_number_reflns 544
_refine_ls_number_restraints 0
_refine_ls_restrained_S_all 1.071
_refine_ls_R_factor_all 0.0276
_refine_ls_R_factor_gt 0.0195
_refine_ls_shift/su_max 0.000
_refine_ls_shift/su_mean 0.000
_refine_ls_structure_factor_coef Fsqd
_refine_ls_weighting_details 'calc w=1/[\s^2^(Fo^2^)+(0.0180P)^2^+0.1876P] where P=(Fo^2^+2Fc^2^)/3'
_refine_ls_weighting_scheme calc
_refine_ls_wR_factor_gt 0.0371
_refine_ls_wR_factor_ref 0.0385
_reflns_number_gt 468
_reflns_number_total 544
_reflns_threshold_expression >2sigma(I)
_cod_data_source_file ic2015308_si_002.cif
_cod_data_source_block nafemo2
_cod_original_formula_sum 'H3 Fe2 Mo2 Na O10'
_cod_database_code 4326307

loop_
_symmetry_equiv_pos_as_xyz
'x, y, z'
'-x, y, -z'
'x+1/2, y+1/2, z'
'-x+1/2, y+1/2, -z'
'-x, -y, -z'
'x, -y, z'
'-x+1/2, -y+1/2, -z'
'x+1/2, -y+1/2, z'

loop_
_atom_site_label
_atom_site_type_symbol
_atom_site_fract_x
_atom_site_fract_y
_atom_site_fract_z
_atom_site_U_iso_or_equiv
_atom_site_adp_type
_atom_site_occupancy
_atom_site_symmetry_multiplicity
_atom_site_calc_flag
_atom_site_refinement_flags
Fe1 Fe 0.2500 0.2500 0.0000 0.00640(15) Uani 1 2 d S
Mo1 Mo 0.08226(4) 0.0000 0.28891(5) 0.00561(11) Uani 1 2 d S
OH O 0.3511(4) 0.0000 0.9156(4) 0.0104(7) Uani 1 2 d S
O1 O 0.7635(3) 0.0000 0.4805(4) 0.0118(7) Uani 1 2 d S
O2 O 0.4656(2) 0.7242(3) 0.2602(3) 0.0100(5) Uani 1 1 d .
O3 O 0.8309(4) 0.0000 0.8811(4) 0.0097(6) Uani 1 2 d S
Na1 Na 0.0000 0.5000 0.5000 0.0123(5) Uani 1 4 d S
H1 H 0.320(6) 0.0000 0.805(8) 0.020 Uiso 1 2 d S
H2 H 0.553(11) 0.0000 0.022(19) 0.020 Uiso 0.50 2 d SP

loop_
_atom_site_aniso_label
_atom_site_aniso_U_11
_atom_site_aniso_U_22
_atom_site_aniso_U_33
_atom_site_aniso_U_23
_atom_site_aniso_U_13
_atom_site_aniso_U_12
Fe1 0.0057(3) 0.0062(3) 0.0075(3) 0.0000(2) 0.0030(2) -0.0002(2)
Mo1 0.00498(16) 0.00543(19) 0.00593(17) 0.000 0.00194(13) 0.000
OH 0.0082(14) 0.0147(17) 0.0060(14) 0.000 0.0009(12) 0.000
O1 0.0100(14) 0.0134(17) 0.0089(14) 0.000 0.0014(12) 0.000
O2 0.0094(10) 0.0101(11) 0.0103(10) -0.0007(8) 0.0041(9) -0.0001(8)
O3 0.0105(15) 0.0059(16) 0.0160(15) 0.000 0.0090(12) 0.000
Na1 0.0150(13) 0.0093(13) 0.0127(12) 0.000 0.0062(11) 0.000

loop_
_atom_type_symbol
_atom_type_description
_atom_type_scat_dispersion_real
_atom_type_scat_dispersion_imag
_atom_type_scat_source
Fe Fe 0.3463 0.8444 'International Tables Vol C Tables 4.2.6.8 and 6.1.1.4'
H H 0.0000 0.0000 'International Tables Vol C Tables 4.2.6.8 and 6.1.1.4'
Mo Mo -1.6832 0.6857 'International Tables Vol C Tables 4.2.6.8 and 6.1.1.4'
O O 0.0106 0.0060 'International Tables Vol C Tables 4.2.6.8 and 6.1.1.4'
Na Na 0.0362 0.0249 'International Tables Vol C Tables 4.2.6.8 and 6.1.1.4'

loop_
_geom_angle_atom_site_label_1
_geom_angle_atom_site_label_2
_geom_angle_atom_site_label_3
_geom_angle
_geom_angle_site_symmetry_1
_geom_angle_site_symmetry_3
OH Fe1 OH 180.00(16) 7_556 1_554
OH Fe1 O3 98.06(10) 7_556 5_656
OH Fe1 O3 81.94(10) 1_554 5_656
OH Fe1 O3 81.94(10) 7_556 3_454
OH Fe1 O3 98.06(10) 1_554 3_454
O3 Fe1 O3 180.0 5_656 3_454
OH Fe1 O2 87.99(10) 7_556 4_545
OH Fe1 O2 92.01(10) 1_554 4_545
O3 Fe1 O2 87.84(10) 5_656 4_545
O3 Fe1 O2 92.16(10) 3_454 4_545
OH Fe1 O2 92.01(10) 7_556 6_565
OH Fe1 O2 87.99(10) 1_554 6_565
O3 Fe1 O2 92.16(10) 5_656 6_565
O3 Fe1 O2 87.84(10) 3_454 6_565
O2 Fe1 O2 180.00(15) 4_545 6_565
O1 Mo1 O2 109.38(9) 5_656 8_455
O1 Mo1 O2 109.38(9) 5_656 3_445
O2 Mo1 O2 108.58(14) 8_455 3_445
O1 Mo1 O3 106.35(14) 5_656 5_656
O2 Mo1 O3 111.56(9) 8_455 5_656
O2 Mo1 O3 111.56(9) 3_445 5_656
O1 Mo1 Na1 42.41(11) 5_656 3_545
O2 Mo1 Na1 124.67(7) 8_455 3_545
O2 Mo1 Na1 124.67(7) 3_445 3_545
O3 Mo1 Na1 63.94(9) 5_656 3_545
Fe1 OH Fe1 98.75(14) 4_546 1_556
Mo1 O1 Na1 110.61(15) 5_656 3_545
Mo1 O2 Fe1 117.99(11) 3 4
Mo1 O2 Na1 128.19(10) 3 3
Fe1 O2 Na1 113.38(9) 4 3
Mo1 O3 Fe1 131.50(6) 5_656 2_656
Mo1 O3 Fe1 131.50(6) 5_656 3_546
Fe1 O3 Fe1 96.62(13) 2_656 3_546
O2 Na1 O2 180.0 7_566 3_445
O2 Na1 O2 88.40(10) 7_566 8_465
O2 Na1 O2 91.60(10) 3_445 8_465
O2 Na1 O2 91.60(10) 7_566 4_546
O2 Na1 O2 88.40(10) 3_445 4_546
O2 Na1 O2 180.0 8_465 4_546
O2 Na1 O1 103.20(7) 7_566 3_455
O2 Na1 O1 76.80(7) 3_445 3_455
O2 Na1 O1 76.80(7) 8_465 3_455
O2 Na1 O1 103.20(7) 4_546 3_455
O2 Na1 O1 76.80(7) 7_566 7_556
O2 Na1 O1 103.20(7) 3_445 7_556
O2 Na1 O1 103.20(7) 8_465 7_556
O2 Na1 O1 76.80(7) 4_546 7_556
O1 Na1 O1 180.0 3_455 7_556
O2 Na1 Mo1 84.54(5) 7_566 7_556
O2 Na1 Mo1 95.46(5) 3_445 7_556
O2 Na1 Mo1 95.46(5) 8_465 7_556
O2 Na1 Mo1 84.54(5) 4_546 7_556
O1 Na1 Mo1 26.98(6) 3_455 7_556
O1 Na1 Mo1 153.02(6) 7_556 7_556
O2 Na1 Mo1 95.46(5) 7_566 3_455
O2 Na1 Mo1 84.54(5) 3_445 3_455
O2 Na1 Mo1 84.54(5) 8_465 3_455
O2 Na1 Mo1 95.46(5) 4_546 3_455
O1 Na1 Mo1 153.02(6) 3_455 3_455
O1 Na1 Mo1 26.98(6) 7_556 3_455
Mo1 Na1 Mo1 180.000(13) 7_556 3_455

loop_
_geom_bond_atom_site_label_1
_geom_bond_atom_site_label_2
_geom_bond_distance
_geom_bond_site_symmetry_2
Fe1 OH 2.105(2) 7_556
Fe1 OH 2.105(2) 1_554
Fe1 O3 2.139(2) 5_656
Fe1 O3 2.139(2) 3_454
Fe1 O2 2.143(2) 4_545
Fe1 O2 2.143(2) 6_565
Mo1 O1 1.727(3) 5_656
Mo1 O2 1.764(2) 8_455
Mo1 O2 1.764(2) 3_445
Mo1 O3 1.818(3) 5_656
Mo1 Na1 3.5637(6) 3_545
OH Fe1 2.105(2) 4_546
OH Fe1 2.105(2) 1_556
O1 Mo1 1.727(3) 5_656
O1 Na1 2.568(3) 3_545
O2 Mo1 1.764(2) 3
O2 Fe1 2.143(2) 4
O2 Na1 2.459(2) 3
O3 Mo1 1.818(3) 5_656
O3 Fe1 2.139(2) 2_656
O3 Fe1 2.139(2) 3_546
Na1 O2 2.459(2) 7_566
Na1 O2 2.459(2) 3_445
Na1 O2 2.459(2) 8_465
Na1 O2 2.459(2) 4_546
Na1 O1 2.568(3) 3_455
Na1 O1 2.568(3) 7_556
Na1 Mo1 3.5637(6) 7_556
Na1 Mo1 3.5637(6) 3_455
